data_4000932
loop_
_publ_author_name
'Xia, Sheng-Qing'
'Bobev, Svilen'

_publ_section_title
;
 New Manganese-Bearing Antimonides and Bismuthides with Complex
 Structures. Synthesis, Structural Characterization, and Electronic
 Properties of Yb9Mn4+xPn9(Pn= Sb or Bi)&#x2020;
;
_journal_issue 3
_journal_name_full 'Chemistry of Materials'
_journal_page_first 840
_journal_paper_doi 10.1021/cm901633r
_journal_volume 22
_journal_year 2010
_chemical_formula_moiety 'Mn0.45 Sb9 Yb9 Zn3.90'
_chemical_formula_sum 'Mn0.45 Sb9 Yb9 Zn3.9'
_chemical_formula_weight 2932.78
_chemical_name_systematic
; 
 ? 
;
_space_group_IT_number 55
_symmetry_cell_setting orthorhombic
_symmetry_space_group_name_Hall '-P 2 2ab'
_symmetry_space_group_name_H-M 'P b a m'
_atom_sites_solution_primary direct
_atom_sites_solution_secondary difmap
_audit_creation_method SHELXL-97
_cell_angle_alpha 90.00
_cell_angle_beta 90.00
_cell_angle_gamma 90.00
_cell_formula_units_Z 2
_cell_length_a 21.7391(19)
_cell_length_b 12.3474(11)
_cell_length_c 4.5384(4)
_cell_measurement_reflns_used 9999
_cell_measurement_temperature 90(2)
_cell_measurement_theta_max 27.1
_cell_measurement_theta_min 1.9
_cell_volume 1218.20(19)
_computing_cell_refinement 'SMART (Bruker, 2000)'
_computing_data_collection 'SMART (Bruker, 2000)'
_computing_data_reduction 'SAINT (Bruker, 1999)'
_computing_molecular_graphics 'SHELXTL 5.1 (Sheldrick, 1994)'
_computing_publication_material 'SHELXL-97 (Sheldrick, 1997)'
_computing_structure_refinement 'SHELXL-97 (Sheldrick, 1997)'
_computing_structure_solution 'SHELXS-97 (Sheldrick, 1990)'
_diffrn_ambient_temperature 120(2)
_diffrn_measured_fraction_theta_full 0.999
_diffrn_measured_fraction_theta_max 0.999
_diffrn_measurement_device_type 'Bruker Smart'
_diffrn_measurement_method \w
_diffrn_radiation_monochromator graphite
_diffrn_radiation_source 'fine-focus sealed tube'
_diffrn_radiation_type MoK\a
_diffrn_radiation_wavelength 0.71073
_diffrn_reflns_av_R_equivalents 0.0576
_diffrn_reflns_av_sigmaI/netI 0.0412
_diffrn_reflns_limit_h_max 27
_diffrn_reflns_limit_h_min -19
_diffrn_reflns_limit_k_max 15
_diffrn_reflns_limit_k_min -15
_diffrn_reflns_limit_l_max 5
_diffrn_reflns_limit_l_min -5
_diffrn_reflns_number 8690
_diffrn_reflns_theta_full 27.10
_diffrn_reflns_theta_max 27.10
_diffrn_reflns_theta_min 1.87
_exptl_absorpt_coefficient_mu 47.889
_exptl_absorpt_correction_T_max 0.2503
_exptl_absorpt_correction_T_min 0.1144
_exptl_absorpt_correction_type multi-scan
_exptl_absorpt_process_details 'SADABS (Sheldrick, 2003)'
_exptl_crystal_colour black
_exptl_crystal_density_diffrn 7.995
_exptl_crystal_density_method 'not measured'
_exptl_crystal_description block
_exptl_crystal_F_000 2435
_exptl_crystal_size_max 0.07
_exptl_crystal_size_mid 0.06
_exptl_crystal_size_min 0.04
_refine_diff_density_max 2.574
_refine_diff_density_min -1.863
_refine_diff_density_rms 0.484
_refine_ls_extinction_coef 0.00078(6)
_refine_ls_extinction_expression Fc^*^=kFc[1+0.001xFc^2^\l^3^/sin(2\q)]^-1/4^
_refine_ls_extinction_method SHELXL
_refine_ls_goodness_of_fit_ref 1.046
_refine_ls_matrix_type full
_refine_ls_number_parameters 76
_refine_ls_number_reflns 1515
_refine_ls_number_restraints 0
_refine_ls_restrained_S_all 1.046
_refine_ls_R_factor_all 0.0395
_refine_ls_R_factor_gt 0.0311
_refine_ls_shift/su_max 0.000
_refine_ls_shift/su_mean 0.000
_refine_ls_structure_factor_coef Fsqd
_refine_ls_weighting_details 'calc w=1/[\s^2^(Fo^2^)+(0.0407P)^2^+10.2101P] where P=(Fo^2^+2Fc^2^)/3'
_refine_ls_weighting_scheme calc
_refine_ls_wR_factor_gt 0.0740
_refine_ls_wR_factor_ref 0.0781
_reflns_number_gt 1306
_reflns_number_total 1515
_reflns_threshold_expression >2sigma(I)
_cod_data_source_file cm901633r_si_002.cif
_cod_data_source_block YbMnZnSb2
_cod_depositor_comments
;
The following automatic conversions were performed:

'_symmetry_cell_setting' value 'Orthorhombic' changed to
'orthorhombic' according to
/home/saulius/struct/CIF-dictionaries/cif_core.dic dictionary named
'cif_core.dic' version 2.4.2 from 2011-04-26.

Automatic conversion script
Id: cif_fix_values 1715 2011-07-08 13:25:40Z adriana 
;
_cod_original_formula_sum 'Mn0.45 Sb9 Yb9 Zn3.90'
_cod_database_code 4000932

loop_
_symmetry_equiv_pos_as_xyz
'x, y, z'
'-x, -y, z'
'-x+1/2, y+1/2, -z'
'x+1/2, -y+1/2, -z'
'-x, -y, -z'
'x, y, -z'
'x-1/2, -y-1/2, z'
'-x-1/2, y-1/2, z'

loop_
_atom_site_label
_atom_site_type_symbol
_atom_site_fract_x
_atom_site_fract_y
_atom_site_fract_z
_atom_site_U_iso_or_equiv
_atom_site_adp_type
_atom_site_occupancy
_atom_site_symmetry_multiplicity
_atom_site_calc_flag
_atom_site_refinement_flags
Yb1 Yb 0.0000 0.0000 0.5000 0.0129(2) Uani 1 4 d S
Yb2 Yb 0.13854(3) 0.13523(5) 0.0000 0.01226(19) Uani 1 2 d S
Yb3 Yb 0.09077(3) 0.43565(5) 0.0000 0.01153(19) Uani 1 2 d S
Yb4 Yb 0.26165(3) 0.37638(5) 0.0000 0.01340(19) Uani 1 2 d S
Yb5 Yb 0.39868(3) 0.20934(6) 0.5000 0.01464(19) Uani 1 2 d S
Sb1 Sb 0.0000 0.5000 0.5000 0.0109(3) Uani 1 4 d S
Sb2 Sb 0.49657(5) 0.30684(8) 0.0000 0.0125(2) Uani 1 2 d S
Sb3 Sb 0.30624(5) 0.12095(8) 0.0000 0.0123(2) Uani 1 2 d S
Sb4 Sb 0.35259(5) 0.45836(8) 0.5000 0.0107(2) Uani 1 2 d S
Sb5 Sb 0.16785(5) 0.30927(8) 0.5000 0.0101(2) Uani 1 2 d S
Mn1 Mn 0.04648(9) 0.27637(15) 0.5000 0.0122(7) Uani 0.08(4) 2 d SP
Zn1 Zn 0.04648(9) 0.27637(15) 0.5000 0.0122(7) Uani 0.92(4) 2 d SP
Mn2 Mn 0.23955(9) 0.11757(15) 0.5000 0.0126(7) Uani 0.15(4) 2 d SP
Zn2 Zn 0.23955(9) 0.11757(15) 0.5000 0.0126(7) Uani 0.85(4) 2 d SP
Zn3 Zn 0.3959(5) 0.3904(9) 0.0000 0.013(4) Uiso 0.170(9) 2 d SP

loop_
_atom_site_aniso_label
_atom_site_aniso_U_11
_atom_site_aniso_U_22
_atom_site_aniso_U_33
_atom_site_aniso_U_23
_atom_site_aniso_U_13
_atom_site_aniso_U_12
Yb1 0.0125(5) 0.0118(5) 0.0144(5) 0.000 0.000 -0.0008(3)
Yb2 0.0128(4) 0.0130(3) 0.0110(3) 0.000 0.000 0.0007(2)
Yb3 0.0112(4) 0.0122(3) 0.0112(3) 0.000 0.000 0.0009(2)
Yb4 0.0146(4) 0.0134(4) 0.0122(4) 0.000 0.000 -0.0024(3)
Yb5 0.0110(4) 0.0141(4) 0.0188(4) 0.000 0.000 -0.0010(3)
Sb1 0.0112(8) 0.0109(7) 0.0106(7) 0.000 0.000 0.0009(5)
Sb2 0.0141(6) 0.0118(5) 0.0116(5) 0.000 0.000 -0.0013(4)
Sb3 0.0112(6) 0.0142(5) 0.0114(5) 0.000 0.000 0.0024(4)
Sb4 0.0099(6) 0.0109(5) 0.0114(5) 0.000 0.000 0.0000(4)
Sb5 0.0092(6) 0.0112(5) 0.0099(5) 0.000 0.000 0.0002(4)
Mn1 0.0092(11) 0.0146(10) 0.0128(11) 0.000 0.000 -0.0016(7)
Zn1 0.0092(11) 0.0146(10) 0.0128(11) 0.000 0.000 -0.0016(7)
Mn2 0.0110(12) 0.0154(11) 0.0113(11) 0.000 0.000 0.0002(7)
Zn2 0.0110(12) 0.0154(11) 0.0113(11) 0.000 0.000 0.0002(7)

loop_
_atom_type_symbol
_atom_type_description
_atom_type_scat_dispersion_real
_atom_type_scat_dispersion_imag
_atom_type_scat_source
Zn Zn 0.2839 1.4301 'International Tables Vol C Tables 4.2.6.8 and 6.1.1.4'
Sb Sb -0.5866 1.5461 'International Tables Vol C Tables 4.2.6.8 and 6.1.1.4'
Yb Yb -0.3850 5.5486 'International Tables Vol C Tables 4.2.6.8 and 6.1.1.4'
Mn Mn 0.3368 0.7283 'International Tables Vol C Tables 4.2.6.8 and 6.1.1.4'

loop_
_geom_angle_atom_site_label_1
_geom_angle_atom_site_label_2
_geom_angle_atom_site_label_3
_geom_angle
_geom_angle_site_symmetry_1
_geom_angle_site_symmetry_3
Sb4 Yb1 Sb4 180.0 7_565 3_546
Sb4 Yb1 Sb2 82.12(2) 7_565 7_566
Sb4 Yb1 Sb2 97.88(2) 3_546 7_566
Sb4 Yb1 Sb2 97.88(2) 7_565 3_545
Sb4 Yb1 Sb2 82.12(2) 3_546 3_545
Sb2 Yb1 Sb2 180.0 7_566 3_545
Sb4 Yb1 Sb2 82.12(2) 7_565 7_565
Sb4 Yb1 Sb2 97.88(2) 3_546 7_565
Sb2 Yb1 Sb2 87.12(3) 7_566 7_565
Sb2 Yb1 Sb2 92.88(3) 3_545 7_565
Sb4 Yb1 Sb2 97.88(2) 7_565 3_546
Sb4 Yb1 Sb2 82.12(2) 3_546 3_546
Sb2 Yb1 Sb2 92.88(3) 7_566 3_546
Sb2 Yb1 Sb2 87.12(3) 3_545 3_546
Sb2 Yb1 Sb2 180.00(2) 7_565 3_546
Sb4 Yb1 Zn3 45.25(14) 7_565 7_565
Sb4 Yb1 Zn3 134.75(14) 3_546 7_565
Sb2 Yb1 Zn3 98.80(14) 7_566 7_565
Sb2 Yb1 Zn3 81.20(14) 3_545 7_565
Sb2 Yb1 Zn3 41.76(18) 7_565 7_565
Sb2 Yb1 Zn3 138.24(18) 3_546 7_565
Sb4 Yb1 Zn3 134.75(14) 7_565 3_546
Sb4 Yb1 Zn3 45.25(14) 3_546 3_546
Sb2 Yb1 Zn3 81.20(14) 7_566 3_546
Sb2 Yb1 Zn3 98.80(14) 3_545 3_546
Sb2 Yb1 Zn3 138.24(18) 7_565 3_546
Sb2 Yb1 Zn3 41.76(18) 3_546 3_546
Zn3 Yb1 Zn3 180.0 7_565 3_546
Sb4 Yb1 Zn3 45.25(14) 7_565 7_566
Sb4 Yb1 Zn3 134.75(14) 3_546 7_566
Sb2 Yb1 Zn3 41.76(18) 7_566 7_566
Sb2 Yb1 Zn3 138.24(18) 3_545 7_566
Sb2 Yb1 Zn3 98.80(14) 7_565 7_566
Sb2 Yb1 Zn3 81.20(14) 3_546 7_566
Zn3 Yb1 Zn3 81.4(2) 7_565 7_566
Zn3 Yb1 Zn3 98.6(2) 3_546 7_566
Sb4 Yb1 Zn3 134.75(14) 7_565 3_545
Sb4 Yb1 Zn3 45.25(14) 3_546 3_545
Sb2 Yb1 Zn3 138.24(18) 7_566 3_545
Sb2 Yb1 Zn3 41.76(18) 3_545 3_545
Sb2 Yb1 Zn3 81.20(14) 7_565 3_545
Sb2 Yb1 Zn3 98.80(14) 3_546 3_545
Zn3 Yb1 Zn3 98.6(2) 7_565 3_545
Zn3 Yb1 Zn3 81.4(2) 3_546 3_545
Zn3 Yb1 Zn3 180.0 7_566 3_545
Sb4 Yb1 Mn1 97.38(4) 7_565 .
Sb4 Yb1 Mn1 82.62(4) 3_546 .
Sb2 Yb1 Mn1 46.522(17) 7_566 .
Sb2 Yb1 Mn1 133.478(17) 3_545 .
Sb2 Yb1 Mn1 46.522(17) 7_565 .
Sb2 Yb1 Mn1 133.478(18) 3_546 .
Zn3 Yb1 Mn1 79.15(18) 7_565 .
Zn3 Yb1 Mn1 100.85(18) 3_546 .
Zn3 Yb1 Mn1 79.15(18) 7_566 .
Zn3 Yb1 Mn1 100.85(18) 3_545 .
Zn3 Yb2 Sb4 48.92(7) 3_545 3_545
Zn3 Yb2 Sb4 48.92(7) 3_545 3_546
Sb4 Yb2 Sb4 91.97(3) 3_545 3_546
Zn3 Yb2 Zn2 95.73(15) 3_545 1_554
Sb4 Yb2 Zn2 52.72(4) 3_545 1_554
Sb4 Yb2 Zn2 115.18(4) 3_546 1_554
Zn3 Yb2 Mn2 95.73(15) 3_545 1_554
Sb4 Yb2 Mn2 52.72(4) 3_545 1_554
Sb4 Yb2 Mn2 115.18(4) 3_546 1_554
Zn2 Yb2 Mn2 0.00(5) 1_554 1_554
Zn3 Yb2 Mn2 95.73(15) 3_545 .
Sb4 Yb2 Mn2 115.18(4) 3_545 .
Sb4 Yb2 Mn2 52.72(4) 3_546 .
Zn2 Yb2 Mn2 91.60(5) 1_554 .
Mn2 Yb2 Mn2 91.60(5) 1_554 .
Zn3 Yb2 Sb2 89.1(2) 3_545 7_565
Sb4 Yb2 Sb2 102.47(3) 3_545 7_565
Sb4 Yb2 Sb2 102.47(3) 3_546 7_565
Zn2 Yb2 Sb2 133.74(3) 1_554 7_565
Mn2 Yb2 Sb2 133.74(3) 1_554 7_565
Mn2 Yb2 Sb2 133.74(3) . 7_565
Zn3 Yb2 Sb5 134.589(18) 3_545 .
Sb4 Yb2 Sb5 164.96(4) 3_545 .
Sb4 Yb2 Sb5 86.70(2) 3_546 .
Zn2 Yb2 Sb5 114.70(4) 1_554 .
Mn2 Yb2 Sb5 114.70(4) 1_554 .
Mn2 Yb2 Sb5 52.97(4) . .
Sb2 Yb2 Sb5 92.44(3) 7_565 .
Zn3 Yb2 Sb5 134.590(18) 3_545 1_554
Sb4 Yb2 Sb5 86.70(2) 3_545 1_554
Sb4 Yb2 Sb5 164.96(4) 3_546 1_554
Zn2 Yb2 Sb5 52.97(4) 1_554 1_554
Mn2 Yb2 Sb5 52.97(4) 1_554 1_554
Mn2 Yb2 Sb5 114.70(4) . 1_554
Sb2 Yb2 Sb5 92.44(3) 7_565 1_554
Sb5 Yb2 Sb5 90.70(3) . 1_554
Zn3 Yb2 Mn1 110.29(15) 3_545 .
Sb4 Yb2 Mn1 147.98(4) 3_545 .
Sb4 Yb2 Mn1 85.02(3) 3_546 .
Zn2 Yb2 Mn1 153.89(5) 1_554 .
Mn2 Yb2 Mn1 153.89(5) 1_554 .
Mn2 Yb2 Mn1 88.06(4) . .
Sb2 Yb2 Mn1 47.85(3) 7_565 .
Sb5 Yb2 Mn1 46.83(4) . .
Sb5 Yb2 Mn1 103.92(4) 1_554 .
Sb1 Yb3 Sb1 93.70(2) 1_554 .
Sb1 Yb3 Zn1 55.99(3) 1_554 1_554
Sb1 Yb3 Zn1 119.38(4) . 1_554
Sb1 Yb3 Mn1 55.99(3) 1_554 1_554
Sb1 Yb3 Mn1 119.38(4) . 1_554
Zn1 Yb3 Mn1 0.00(7) 1_554 1_554
Sb1 Yb3 Mn1 119.38(4) 1_554 .
Sb1 Yb3 Mn1 55.99(3) . .
Zn1 Yb3 Mn1 92.04(5) 1_554 .
Mn1 Yb3 Mn1 92.04(5) 1_554 .
Sb1 Yb3 Sb3 105.14(2) 1_554 3
Sb1 Yb3 Sb3 105.14(2) . 3
Zn1 Yb3 Sb3 131.25(3) 1_554 3
Mn1 Yb3 Sb3 131.25(3) 1_554 3
Mn1 Yb3 Sb3 131.25(3) . 3
Sb1 Yb3 Sb5 165.23(3) 1_554 .
Sb1 Yb3 Sb5 86.553(16) . .
Zn1 Yb3 Sb5 111.31(4) 1_554 .
Mn1 Yb3 Sb5 111.31(4) 1_554 .
Mn1 Yb3 Sb5 49.48(4) . .
Sb3 Yb3 Sb5 89.00(3) 3 .
Sb1 Yb3 Sb5 86.553(16) 1_554 1_554
Sb1 Yb3 Sb5 165.23(3) . 1_554
Zn1 Yb3 Sb5 49.48(4) 1_554 1_554
Mn1 Yb3 Sb5 49.48(4) 1_554 1_554
Mn1 Yb3 Sb5 111.31(4) . 1_554
Sb3 Yb3 Sb5 88.99(3) 3 1_554
Sb5 Yb3 Sb5 89.48(3) . 1_554
Sb1 Yb3 Sb2 81.529(19) 1_554 7_565
Sb1 Yb3 Sb2 81.529(19) . 7_565
Zn1 Yb3 Sb2 46.59(3) 1_554 7_565
Mn1 Yb3 Sb2 46.59(3) 1_554 7_565
Mn1 Yb3 Sb2 46.59(3) . 7_565
Sb3 Yb3 Sb2 169.99(4) 3 7_565
Sb5 Yb3 Sb2 83.91(3) . 7_565
Sb5 Yb3 Sb2 83.91(3) 1_554 7_565
Sb1 Yb3 Yb4 132.210(11) 1_554 .
Sb1 Yb3 Yb4 132.210(11) . .
Zn1 Yb3 Yb4 100.31(4) 1_554 .
Mn1 Yb3 Yb4 100.31(4) 1_554 .
Mn1 Yb3 Yb4 100.31(4) . .
Sb3 Yb3 Yb4 56.77(2) 3 .
Sb5 Yb3 Yb4 52.88(2) . .
Sb5 Yb3 Yb4 52.87(2) 1_554 .
Sb2 Yb3 Yb4 113.22(3) 7_565 .
Sb1 Yb3 Yb2 114.645(16) 1_554 .
Sb1 Yb3 Yb2 114.645(16) . .
Zn1 Yb3 Yb2 58.78(3) 1_554 .
Mn1 Yb3 Yb2 58.78(3) 1_554 .
Mn1 Yb3 Yb2 58.78(3) . .
Sb3 Yb3 Yb2 119.99(3) 3 .
Sb5 Yb3 Yb2 52.680(18) . .
Sb5 Yb3 Yb2 52.681(18) 1_554 .
Sb2 Yb3 Yb2 50.01(2) 7_565 .
Yb4 Yb3 Yb2 63.217(19) . .
Zn3 Yb4 Sb5 131.26(7) . 1_554
Zn3 Yb4 Sb5 131.26(7) . .
Sb5 Yb4 Sb5 91.75(3) 1_554 .
Zn3 Yb4 Sb4 50.18(8) . 1_554
Sb5 Yb4 Sb4 88.40(2) 1_554 1_554
Sb5 Yb4 Sb4 176.50(3) . 1_554
Zn3 Yb4 Sb4 50.18(8) . .
Sb5 Yb4 Sb4 176.50(3) 1_554 .
Sb5 Yb4 Sb4 88.40(2) . .
Sb4 Yb4 Sb4 91.23(3) 1_554 .
Zn3 Yb4 Sb3 76.3(2) . .
Sb5 Yb4 Sb3 86.50(3) 1_554 .
Sb5 Yb4 Sb3 86.50(3) . .
Sb4 Yb4 Sb3 97.00(3) 1_554 .
Sb4 Yb4 Sb3 97.00(3) . .
Zn3 Yb4 Sb3 112.7(2) . 3
Sb5 Yb4 Sb3 87.26(3) 1_554 3
Sb5 Yb4 Sb3 87.26(3) . 3
Sb4 Yb4 Sb3 89.25(3) 1_554 3
Sb4 Yb4 Sb3 89.25(3) . 3
Sb3 Yb4 Sb3 171.04(3) . 3
Zn3 Yb4 Zn2 87.70(17) . 3_556
Sb5 Yb4 Zn2 129.72(4) 1_554 3_556
Sb5 Yb4 Zn2 76.64(3) . 3_556
Sb4 Yb4 Zn2 100.60(3) 1_554 3_556
Sb4 Yb4 Zn2 46.97(3) . 3_556
Sb3 Yb4 Zn2 139.67(2) . 3_556
Sb3 Yb4 Zn2 44.14(3) 3 3_556
Zn3 Yb4 Mn2 87.70(17) . 3_556
Sb5 Yb4 Mn2 129.72(4) 1_554 3_556
Sb5 Yb4 Mn2 76.64(3) . 3_556
Sb4 Yb4 Mn2 100.60(3) 1_554 3_556
Sb4 Yb4 Mn2 46.97(3) . 3_556
Sb3 Yb4 Mn2 139.67(2) . 3_556
Sb3 Yb4 Mn2 44.14(3) 3 3_556
Zn2 Yb4 Mn2 0.00(7) 3_556 3_556
Zn3 Yb4 Zn2 87.70(17) . 3
Sb5 Yb4 Zn2 76.64(3) 1_554 3
Sb5 Yb4 Zn2 129.72(4) . 3
Sb4 Yb4 Zn2 46.97(3) 1_554 3
Sb4 Yb4 Zn2 100.60(3) . 3
Sb3 Yb4 Zn2 139.67(2) . 3
Sb3 Yb4 Zn2 44.14(3) 3 3
Zn2 Yb4 Zn2 74.61(4) 3_556 3
Mn2 Yb4 Zn2 74.61(4) 3_556 3
Zn3 Yb4 Mn2 87.70(17) . 3
Sb5 Yb4 Mn2 76.64(3) 1_554 3
Sb5 Yb4 Mn2 129.72(4) . 3
Sb4 Yb4 Mn2 46.97(3) 1_554 3
Sb4 Yb4 Mn2 100.60(3) . 3
Sb3 Yb4 Mn2 139.67(2) . 3
Sb3 Yb4 Mn2 44.14(3) 3 3
Zn2 Yb4 Mn2 74.61(4) 3_556 3
Mn2 Yb4 Mn2 74.61(4) 3_556 3
Zn2 Yb4 Mn2 0.00(6) 3 3
Zn3 Yb4 Yb3 165.5(2) . .
Sb5 Yb4 Yb3 54.39(2) 1_554 .
Sb5 Yb4 Yb3 54.39(2) . .
Sb4 Yb4 Yb3 123.31(2) 1_554 .
Sb4 Yb4 Yb3 123.31(2) . .
Sb3 Yb4 Yb3 118.23(3) . .
Sb3 Yb4 Yb3 52.81(2) 3 .
Zn2 Yb4 Yb3 80.76(3) 3_556 .
Mn2 Yb4 Yb3 80.76(3) 3_556 .
Zn2 Yb4 Yb3 80.76(3) 3 .
Mn2 Yb4 Yb3 80.76(3) 3 .
Zn3 Yb5 Zn3 90.8(3) 1_556 .
Zn3 Yb5 Zn1 88.9(2) 1_556 7_665
Zn3 Yb5 Zn1 88.9(2) . 7_665
Zn3 Yb5 Mn1 88.9(2) 1_556 7_665
Zn3 Yb5 Mn1 88.9(2) . 7_665
Zn1 Yb5 Mn1 0.00(7) 7_665 7_665
Zn3 Yb5 Sb3 73.99(17) 1_556 1_556
Zn3 Yb5 Sb3 136.7(2) . 1_556
Zn1 Yb5 Sb3 129.89(2) 7_665 1_556
Mn1 Yb5 Sb3 129.89(2) 7_665 1_556
Zn3 Yb5 Sb3 136.7(2) 1_556 .
Zn3 Yb5 Sb3 73.99(17) . .
Zn1 Yb5 Sb3 129.90(2) 7_665 .
Mn1 Yb5 Sb3 129.90(2) 7_665 .
Sb3 Yb5 Sb3 89.56(3) 1_556 .
Zn3 Yb5 Sb4 47.70(15) 1_556 .
Zn3 Yb5 Sb4 47.70(15) . .
Zn1 Yb5 Sb4 104.91(4) 7_665 .
Mn1 Yb5 Sb4 104.91(4) 7_665 .
Sb3 Yb5 Sb4 97.40(3) 1_556 .
Sb3 Yb5 Sb4 97.40(3) . .
Zn3 Yb5 Sb2 43.5(2) 1_556 1_556
Zn3 Yb5 Sb2 104.09(17) . 1_556
Zn1 Yb5 Sb2 48.94(2) 7_665 1_556
Mn1 Yb5 Sb2 48.94(2) 7_665 1_556
Sb3 Yb5 Sb2 92.35(2) 1_556 1_556
Sb3 Yb5 Sb2 177.95(3) . 1_556
Sb4 Yb5 Sb2 81.64(3) . 1_556
Zn3 Yb5 Sb2 104.09(17) 1_556 .
Zn3 Yb5 Sb2 43.5(2) . .
Zn1 Yb5 Sb2 48.94(2) 7_665 .
Mn1 Yb5 Sb2 48.94(2) 7_665 .
Sb3 Yb5 Sb2 177.95(3) 1_556 .
Sb3 Yb5 Sb2 92.35(2) . .
Sb4 Yb5 Sb2 81.64(3) . .
Sb2 Yb5 Sb2 85.73(3) 1_556 .
Zn3 Yb5 Sb1 123.12(18) 1_556 3_546
Zn3 Yb5 Sb1 123.12(18) . 3_546
Zn1 Yb5 Sb1 52.71(4) 7_665 3_546
Mn1 Yb5 Sb1 52.71(4) 7_665 3_546
Sb3 Yb5 Sb1 98.44(2) 1_556 3_546
Sb3 Yb5 Sb1 98.44(2) . 3_546
Sb4 Yb5 Sb1 157.61(3) . 3_546
Sb2 Yb5 Sb1 82.00(2) 1_556 3_546
Sb2 Yb5 Sb1 82.00(2) . 3_546
Zn3 Yb5 Mn2 101.6(2) 1_556 .
Zn3 Yb5 Mn2 101.6(2) . .
Zn1 Yb5 Mn2 165.01(5) 7_665 .
Mn1 Yb5 Mn2 165.01(5) 7_665 .
Sb3 Yb5 Mn2 45.716(18) 1_556 .
Sb3 Yb5 Mn2 45.715(18) . .
Sb4 Yb5 Mn2 90.09(4) . .
Sb2 Yb5 Mn2 135.941(18) 1_556 .
Sb2 Yb5 Mn2 135.941(18) . .
Sb1 Yb5 Mn2 112.30(4) 3_546 .
Zn1 Sb1 Mn1 0.00(7) 5_566 5_566
Zn1 Sb1 Mn1 180.0 5_566 .
Mn1 Sb1 Mn1 180.0 5_566 .
Zn1 Sb1 Yb3 117.25(2) 5_566 .
Mn1 Sb1 Yb3 117.25(2) 5_566 .
Mn1 Sb1 Yb3 62.75(2) . .
Zn1 Sb1 Yb3 62.75(2) 5_566 5_565
Mn1 Sb1 Yb3 62.75(2) 5_566 5_565
Mn1 Sb1 Yb3 117.25(2) . 5_565
Yb3 Sb1 Yb3 86.30(2) . 5_565
Zn1 Sb1 Yb3 117.25(2) 5_566 1_556
Mn1 Sb1 Yb3 117.25(2) 5_566 1_556
Mn1 Sb1 Yb3 62.75(2) . 1_556
Yb3 Sb1 Yb3 93.70(2) . 1_556
Yb3 Sb1 Yb3 180.0 5_565 1_556
Zn1 Sb1 Yb3 62.75(2) 5_566 5_566
Mn1 Sb1 Yb3 62.75(2) 5_566 5_566
Mn1 Sb1 Yb3 117.25(2) . 5_566
Yb3 Sb1 Yb3 180.00(2) . 5_566
Yb3 Sb1 Yb3 93.70(2) 5_565 5_566
Yb3 Sb1 Yb3 86.30(2) 1_556 5_566
Zn1 Sb1 Yb5 119.46(4) 5_566 7_565
Mn1 Sb1 Yb5 119.46(4) 5_566 7_565
Mn1 Sb1 Yb5 60.54(4) . 7_565
Yb3 Sb1 Yb5 102.538(15) . 7_565
Yb3 Sb1 Yb5 77.462(15) 5_565 7_565
Yb3 Sb1 Yb5 102.538(15) 1_556 7_565
Yb3 Sb1 Yb5 77.462(15) 5_566 7_565
Zn1 Sb1 Yb5 60.54(4) 5_566 3_556
Mn1 Sb1 Yb5 60.54(4) 5_566 3_556
Mn1 Sb1 Yb5 119.46(4) . 3_556
Yb3 Sb1 Yb5 77.462(15) . 3_556
Yb3 Sb1 Yb5 102.538(15) 5_565 3_556
Yb3 Sb1 Yb5 77.462(15) 1_556 3_556
Yb3 Sb1 Yb5 102.538(15) 5_566 3_556
Yb5 Sb1 Yb5 180.0 7_565 3_556
Zn3 Sb2 Zn1 121.49(7) . 7_665
Zn3 Sb2 Mn1 121.49(7) . 7_665
Zn1 Sb2 Mn1 0.00(7) 7_665 7_665
Zn3 Sb2 Zn1 121.49(7) . 7_664
Zn1 Sb2 Zn1 113.27(8) 7_665 7_664
Mn1 Sb2 Zn1 113.27(8) 7_665 7_664
Zn3 Sb2 Mn1 121.49(7) . 7_664
Zn1 Sb2 Mn1 113.27(8) 7_665 7_664
Mn1 Sb2 Mn1 113.27(8) 7_665 7_664
Zn1 Sb2 Mn1 0.00(10) 7_664 7_664
Zn3 Sb2 Yb2 141.7(3) . 7_665
Zn1 Sb2 Yb2 72.33(5) 7_665 7_665
Mn1 Sb2 Yb2 72.33(5) 7_665 7_665
Zn1 Sb2 Yb2 72.33(5) 7_664 7_665
Mn1 Sb2 Yb2 72.33(5) 7_664 7_665
Zn3 Sb2 Yb1 73.24(18) . 3_556
Zn1 Sb2 Yb1 71.90(4) 7_665 3_556
Mn1 Sb2 Yb1 71.90(4) 7_665 3_556
Zn1 Sb2 Yb1 147.19(6) 7_664 3_556
Mn1 Sb2 Yb1 147.19(6) 7_664 3_556
Yb2 Sb2 Yb1 79.30(2) 7_665 3_556
Zn3 Sb2 Yb1 73.24(18) . 3
Zn1 Sb2 Yb1 147.19(6) 7_665 3
Mn1 Sb2 Yb1 147.19(6) 7_665 3
Zn1 Sb2 Yb1 71.90(4) 7_664 3
Mn1 Sb2 Yb1 71.90(4) 7_664 3
Yb2 Sb2 Yb1 79.30(2) 7_665 3
Yb1 Sb2 Yb1 87.12(3) 3_556 3
Zn3 Sb2 Yb5 64.96(17) . .
Zn1 Sb2 Yb5 63.26(4) 7_665 .
Mn1 Sb2 Yb5 63.26(4) 7_665 .
Zn1 Sb2 Yb5 133.34(5) 7_664 .
Mn1 Sb2 Yb5 133.34(5) 7_664 .
Yb2 Sb2 Yb5 134.668(19) 7_665 .
Yb1 Sb2 Yb5 78.875(16) 3_556 .
Yb1 Sb2 Yb5 138.13(4) 3 .
Zn3 Sb2 Yb5 64.96(17) . 1_554
Zn1 Sb2 Yb5 133.34(5) 7_665 1_554
Mn1 Sb2 Yb5 133.34(5) 7_665 1_554
Zn1 Sb2 Yb5 63.26(4) 7_664 1_554
Mn1 Sb2 Yb5 63.26(4) 7_664 1_554
Yb2 Sb2 Yb5 134.668(19) 7_665 1_554
Yb1 Sb2 Yb5 138.13(4) 3_556 1_554
Yb1 Sb2 Yb5 78.876(16) 3 1_554
Yb5 Sb2 Yb5 85.72(3) . 1_554
Zn3 Sb2 Yb3 149.6(3) . 7_665
Zn1 Sb2 Yb3 57.48(4) 7_665 7_665
Mn1 Sb2 Yb3 57.48(4) 7_665 7_665
Zn1 Sb2 Yb3 57.48(4) 7_664 7_665
Mn1 Sb2 Yb3 57.48(4) 7_664 7_665
Yb2 Sb2 Yb3 68.68(3) 7_665 7_665
Yb1 Sb2 Yb3 125.81(2) 3_556 7_665
Yb1 Sb2 Yb3 125.81(2) 3 7_665
Yb5 Sb2 Yb3 93.57(3) . 7_665
Yb5 Sb2 Yb3 93.57(3) 1_554 7_665
Mn2 Sb3 Zn2 114.83(8) . 1_554
Mn2 Sb3 Mn2 114.83(8) . 1_554
Zn2 Sb3 Mn2 0.00(7) 1_554 1_554
Mn2 Sb3 Yb3 111.43(4) . 3_545
Zn2 Sb3 Yb3 111.43(4) 1_554 3_545
Mn2 Sb3 Yb3 111.43(4) 1_554 3_545
Mn2 Sb3 Yb5 159.16(5) . 1_554
Zn2 Sb3 Yb5 75.38(4) 1_554 1_554
Mn2 Sb3 Yb5 75.38(4) 1_554 1_554
Yb3 Sb3 Yb5 78.81(3) 3_545 1_554
Mn2 Sb3 Yb5 75.38(4) . .
Zn2 Sb3 Yb5 159.16(5) 1_554 .
Mn2 Sb3 Yb5 159.16(5) 1_554 .
Yb3 Sb3 Yb5 78.81(3) 3_545 .
Yb5 Sb3 Yb5 89.56(3) 1_554 .
Mn2 Sb3 Yb4 81.76(5) . .
Zn2 Sb3 Yb4 81.76(5) 1_554 .
Mn2 Sb3 Yb4 81.76(5) 1_554 .
Yb3 Sb3 Yb4 152.71(4) 3_545 .
Yb5 Sb3 Yb4 81.92(3) 1_554 .
Yb5 Sb3 Yb4 81.92(3) . .
Mn2 Sb3 Yb4 75.50(5) . 3_545
Zn2 Sb3 Yb4 75.50(5) 1_554 3_545
Mn2 Sb3 Yb4 75.50(5) 1_554 3_545
Yb3 Sb3 Yb4 70.43(3) 3_545 3_545
Yb5 Sb3 Yb4 125.33(2) 1_554 3_545
Yb5 Sb3 Yb4 125.33(2) . 3_545
Yb4 Sb3 Yb4 136.87(4) . 3_545
Mn2 Sb3 Yb2 57.52(4) . .
Zn2 Sb3 Yb2 57.52(4) 1_554 .
Mn2 Sb3 Yb2 57.52(4) 1_554 .
Yb3 Sb3 Yb2 137.15(4) 3_545 .
Yb5 Sb3 Yb2 127.35(2) 1_554 .
Yb5 Sb3 Yb2 127.35(2) . .
Yb4 Sb3 Yb2 70.15(3) . .
Yb4 Sb3 Yb2 66.72(3) 3_545 .
Zn3 Sb4 Zn3 121.9(4) . 1_556
Zn3 Sb4 Zn2 119.0(2) . 3_556
Zn3 Sb4 Zn2 119.0(2) 1_556 3_556
Zn3 Sb4 Mn2 119.0(2) . 3_556
Zn3 Sb4 Mn2 119.0(2) 1_556 3_556
Zn2 Sb4 Mn2 0.00(6) 3_556 3_556
Zn3 Sb4 Yb2 146.1(2) . 3_556
Zn3 Sb4 Yb2 64.7(2) 1_556 3_556
Zn2 Sb4 Yb2 63.82(3) 3_556 3_556
Mn2 Sb4 Yb2 63.82(3) 3_556 3_556
Zn3 Sb4 Yb2 64.7(2) . 3
Zn3 Sb4 Yb2 146.1(2) 1_556 3
Zn2 Sb4 Yb2 63.82(3) 3_556 3
Mn2 Sb4 Yb2 63.82(3) 3_556 3
Yb2 Sb4 Yb2 91.97(3) 3_556 3
Zn3 Sb4 Yb4 138.4(2) . 1_556
Zn3 Sb4 Yb4 59.9(2) 1_556 1_556
Zn2 Sb4 Yb4 77.23(4) 3_556 1_556
Mn2 Sb4 Yb4 77.23(4) 3_556 1_556
Yb2 Sb4 Yb4 75.212(18) 3_556 1_556
Yb2 Sb4 Yb4 140.60(4) 3 1_556
Zn3 Sb4 Yb4 59.9(2) . .
Zn3 Sb4 Yb4 138.4(2) 1_556 .
Zn2 Sb4 Yb4 77.23(4) 3_556 .
Mn2 Sb4 Yb4 77.23(4) 3_556 .
Yb2 Sb4 Yb4 140.60(4) 3_556 .
Yb2 Sb4 Yb4 75.212(18) 3 .
Yb4 Sb4 Yb4 91.23(3) 1_556 .
Zn3 Sb4 Yb5 65.2(2) . .
Zn3 Sb4 Yb5 65.2(2) 1_556 .
Zn2 Sb4 Yb5 152.51(6) 3_556 .
Mn2 Sb4 Yb5 152.51(6) 3_556 .
Yb2 Sb4 Yb5 129.73(2) 3_556 .
Yb2 Sb4 Yb5 129.73(2) 3 .
Yb4 Sb4 Yb5 83.67(3) 1_556 .
Yb4 Sb4 Yb5 83.67(3) . .
Zn3 Sb4 Yb1 72.1(2) . 3_556
Zn3 Sb4 Yb1 72.1(2) 1_556 3_556
Zn2 Sb4 Yb1 126.42(5) 3_556 3_556
Mn2 Sb4 Yb1 126.42(5) 3_556 3_556
Yb2 Sb4 Yb1 80.21(2) 3_556 3_556
Yb2 Sb4 Yb1 80.21(2) 3 3_556
Yb4 Sb4 Yb1 131.698(19) 1_556 3_556
Yb4 Sb4 Yb1 131.699(19) . 3_556
Yb5 Sb4 Yb1 81.07(3) . 3_556
Mn1 Sb5 Mn2 114.61(7) . .
Mn1 Sb5 Yb4 132.64(2) . .
Mn2 Sb5 Yb4 82.19(4) . .
Mn1 Sb5 Yb4 132.64(2) . 1_556
Mn2 Sb5 Yb4 82.19(4) . 1_556
Yb4 Sb5 Yb4 91.75(3) . 1_556
Mn1 Sb5 Yb2 72.54(4) . .
Mn2 Sb5 Yb2 63.07(3) . .
Yb4 Sb5 Yb2 78.159(18) . .
Yb4 Sb5 Yb2 144.70(4) 1_556 .
Mn1 Sb5 Yb2 72.54(4) . 1_556
Mn2 Sb5 Yb2 63.07(3) . 1_556
Yb4 Sb5 Yb2 144.70(4) . 1_556
Yb4 Sb5 Yb2 78.160(18) 1_556 1_556
Yb2 Sb5 Yb2 90.70(3) . 1_556
Mn1 Sb5 Yb3 63.89(3) . 1_556
Mn2 Sb5 Yb3 133.642(19) . 1_556
Yb4 Sb5 Yb3 135.53(4) . 1_556
Yb4 Sb5 Yb3 72.732(19) 1_556 1_556
Yb2 Sb5 Yb3 136.31(4) . 1_556
Yb2 Sb5 Yb3 73.829(19) 1_556 1_556
Mn1 Sb5 Yb3 63.89(3) . .
Mn2 Sb5 Yb3 133.642(19) . .
Yb4 Sb5 Yb3 72.730(19) . .
Yb4 Sb5 Yb3 135.54(4) 1_556 .
Yb2 Sb5 Yb3 73.829(19) . .
Yb2 Sb5 Yb3 136.31(4) 1_556 .
Yb3 Sb5 Yb3 89.48(3) 1_556 .
Sb5 Mn1 Sb2 116.88(5) . 7_565
Sb5 Mn1 Sb2 116.88(5) . 7_566
Sb2 Mn1 Sb2 113.27(8) 7_565 7_566
Sb5 Mn1 Sb1 101.35(6) . .
Sb2 Mn1 Sb1 102.59(5) 7_565 .
Sb2 Mn1 Sb1 102.59(5) 7_566 .
Sb5 Mn1 Yb3 66.63(4) . .
Sb2 Mn1 Yb3 75.92(2) 7_565 .
Sb2 Mn1 Yb3 163.49(7) 7_566 .
Sb1 Mn1 Yb3 61.27(3) . .
Sb5 Mn1 Yb3 66.63(4) . 1_556
Sb2 Mn1 Yb3 163.49(7) 7_565 1_556
Sb2 Mn1 Yb3 75.92(2) 7_566 1_556
Sb1 Mn1 Yb3 61.27(3) . 1_556
Yb3 Mn1 Yb3 92.04(5) . 1_556
Sb5 Mn1 Yb5 168.10(8) . 7_565
Sb2 Mn1 Yb5 67.79(5) 7_565 7_565
Sb2 Mn1 Yb5 67.79(5) 7_566 7_565
Sb1 Mn1 Yb5 66.76(4) . 7_565
Yb3 Mn1 Yb5 105.71(5) . 7_565
Yb3 Mn1 Yb5 105.71(5) 1_556 7_565
Sb5 Mn1 Yb2 60.63(4) . 1_556
Sb2 Mn1 Yb2 125.65(7) 7_565 1_556
Sb2 Mn1 Yb2 59.82(3) 7_566 1_556
Sb1 Mn1 Yb2 131.74(4) . 1_556
Yb3 Mn1 Yb2 127.15(6) . 1_556
Yb3 Mn1 Yb2 70.65(3) 1_556 1_556
Yb5 Mn1 Yb2 126.85(4) 7_565 1_556
Sb5 Mn1 Yb2 60.62(4) . .
Sb2 Mn1 Yb2 59.82(3) 7_565 .
Sb2 Mn1 Yb2 125.65(7) 7_566 .
Sb1 Mn1 Yb2 131.74(4) . .
Yb3 Mn1 Yb2 70.65(3) . .
Yb3 Mn1 Yb2 127.15(6) 1_556 .
Yb5 Mn1 Yb2 126.85(4) 7_565 .
Yb2 Mn1 Yb2 81.07(4) 1_556 .
Sb5 Mn1 Yb1 115.25(6) . .
Sb2 Mn1 Yb1 61.58(4) 7_565 .
Sb2 Mn1 Yb1 61.58(4) 7_566 .
Sb1 Mn1 Yb1 143.41(7) . .
Yb3 Mn1 Yb1 133.21(3) . .
Yb3 Mn1 Yb1 133.21(3) 1_556 .
Yb5 Mn1 Yb1 76.65(4) 7_565 .
Yb2 Mn1 Yb1 71.59(3) 1_556 .
Yb2 Mn1 Yb1 71.59(3) . .
Sb3 Mn2 Sb3 114.83(8) . 1_556
Sb3 Mn2 Sb4 113.27(5) . 3_546
Sb3 Mn2 Sb4 113.27(5) 1_556 3_546
Sb3 Mn2 Sb5 106.45(5) . .
Sb3 Mn2 Sb5 106.45(5) 1_556 .
Sb4 Mn2 Sb5 101.10(7) 3_546 .
Sb3 Mn2 Yb2 76.61(3) . .
Sb3 Mn2 Yb2 167.55(7) 1_556 .
Sb4 Mn2 Yb2 63.46(4) 3_546 .
Sb5 Mn2 Yb2 63.96(4) . .
Sb3 Mn2 Yb2 167.54(7) . 1_556
Sb3 Mn2 Yb2 76.61(3) 1_556 1_556
Sb4 Mn2 Yb2 63.46(4) 3_546 1_556
Sb5 Mn2 Yb2 63.96(4) . 1_556
Yb2 Mn2 Yb2 91.60(5) . 1_556
Sb3 Mn2 Yb5 58.91(4) . .
Sb3 Mn2 Yb5 58.91(4) 1_556 .
Sb4 Mn2 Yb5 153.67(7) 3_546 .
Sb5 Mn2 Yb5 105.23(6) . .
Yb2 Mn2 Yb5 129.63(3) . .
Yb2 Mn2 Yb5 129.63(3) 1_556 .
Sb3 Mn2 Yb4 60.36(3) . 3_545
Sb3 Mn2 Yb4 121.79(6) 1_556 3_545
Sb4 Mn2 Yb4 55.80(3) 3_546 3_545
Sb5 Mn2 Yb4 131.33(4) . 3_545
Yb2 Mn2 Yb4 67.38(3) . 3_545
Yb2 Mn2 Yb4 118.97(6) 1_556 3_545
Yb5 Mn2 Yb4 104.73(4) . 3_545
Sb3 Mn2 Yb4 121.79(6) . 3_546
Sb3 Mn2 Yb4 60.36(3) 1_556 3_546
Sb4 Mn2 Yb4 55.80(3) 3_546 3_546
Sb5 Mn2 Yb4 131.33(4) . 3_546
Yb2 Mn2 Yb4 118.97(6) . 3_546
Yb2 Mn2 Yb4 67.38(3) 1_556 3_546
Yb5 Mn2 Yb4 104.73(4) . 3_546
Yb4 Mn2 Yb4 74.61(4) 3_545 3_546
Sb2 Zn3 Sb4 117.8(2) . .
Sb2 Zn3 Sb4 117.8(2) . 1_554
Sb4 Zn3 Sb4 121.9(4) . 1_554
Sb2 Zn3 Yb4 151.4(5) . .
Sb4 Zn3 Yb4 70.0(2) . .
Sb4 Zn3 Yb4 70.0(2) 1_554 .
Sb2 Zn3 Yb2 129.1(4) . 3
Sb4 Zn3 Yb2 66.4(2) . 3
Sb4 Zn3 Yb2 66.4(2) 1_554 3
Yb4 Zn3 Yb2 79.5(3) . 3
Sb2 Zn3 Yb5 71.6(2) . .
Sb4 Zn3 Yb5 67.12(10) . .
Sb4 Zn3 Yb5 148.9(4) 1_554 .
Yb4 Zn3 Yb5 88.7(2) . .
Yb2 Zn3 Yb5 133.29(16) 3 .
Sb2 Zn3 Yb5 71.6(2) . 1_554
Sb4 Zn3 Yb5 148.9(4) . 1_554
Sb4 Zn3 Yb5 67.12(10) 1_554 1_554
Yb4 Zn3 Yb5 88.7(2) . 1_554
Yb2 Zn3 Yb5 133.29(16) 3 1_554
Yb5 Zn3 Yb5 90.8(3) . 1_554
Sb2 Zn3 Yb1 65.0(2) . 3_556
Sb4 Zn3 Yb1 62.61(13) . 3_556
Sb4 Zn3 Yb1 132.9(4) 1_554 3_556
Yb4 Zn3 Yb1 132.3(2) . 3_556
Yb2 Zn3 Yb1 77.2(2) 3 3_556
Yb5 Zn3 Yb1 78.23(12) . 3_556
Yb5 Zn3 Yb1 136.5(4) 1_554 3_556
Sb2 Zn3 Yb1 65.0(2) . 3
Sb4 Zn3 Yb1 132.9(4) . 3
Sb4 Zn3 Yb1 62.61(13) 1_554 3
Yb4 Zn3 Yb1 132.3(2) . 3
Yb2 Zn3 Yb1 77.2(2) 3 3
Yb5 Zn3 Yb1 136.5(4) . 3
Yb5 Zn3 Yb1 78.23(12) 1_554 3
Yb1 Zn3 Yb1 81.4(2) 3_556 3

loop_
_geom_bond_atom_site_label_1
_geom_bond_atom_site_label_2
_geom_bond_distance
_geom_bond_site_symmetry_2
Yb1 Sb4 3.2457(11) 7_565
Yb1 Sb4 3.2457(11) 3_546
Yb1 Sb2 3.2929(8) 7_566
Yb1 Sb2 3.2929(8) 3_545
Yb1 Sb2 3.2929(8) 7_565
Yb1 Sb2 3.2929(8) 3_546
Yb1 Zn3 3.479(8) 7_565
Yb1 Zn3 3.479(8) 3_546
Yb1 Zn3 3.479(8) 7_566
Yb1 Zn3 3.479(8) 3_545
Yb1 Mn1 3.5589(19) .
Yb2 Zn3 3.114(11) 3_545
Yb2 Sb4 3.1553(9) 3_545
Yb2 Sb4 3.1553(9) 3_546
Yb2 Zn2 3.1652(15) 1_554
Yb2 Mn2 3.1652(15) 1_554
Yb2 Mn2 3.1653(15) .
Yb2 Sb2 3.1680(13) 7_565
Yb2 Sb5 3.1896(8) .
Yb2 Sb5 3.1896(8) 1_554
Yb2 Mn1 3.4917(16) .
Yb3 Sb1 3.1104(5) 1_554
Yb3 Sb1 3.1104(5) .
Yb3 Zn1 3.1535(14) 1_554
Yb3 Mn1 3.1535(14) 1_554
Yb3 Mn1 3.1535(14) .
Yb3 Sb3 3.2010(13) 3
Yb3 Sb5 3.2237(9) .
Yb3 Sb5 3.2237(9) 1_554
Yb3 Sb2 3.6275(13) 7_565
Yb3 Yb4 3.7862(11) .
Yb4 Zn3 2.923(11) .
Yb4 Sb5 3.1613(9) 1_554
Yb4 Sb5 3.1613(9) .
Yb4 Sb4 3.1751(9) 1_554
Yb4 Sb4 3.1752(9) .
Yb4 Sb3 3.2995(12) .
Yb4 Sb3 3.3613(13) 3
Yb4 Zn2 3.7442(16) 3_556
Yb4 Mn2 3.7442(16) 3_556
Yb4 Zn2 3.7442(16) 3
Yb4 Mn2 3.7442(16) 3
Yb5 Zn3 3.186(8) 1_556
Yb5 Zn3 3.186(8) .
Yb5 Zn1 3.218(2) 7_665
Yb5 Mn1 3.218(2) 7_665
Yb5 Sb3 3.2215(9) 1_556
Yb5 Sb3 3.2215(9) .
Yb5 Sb4 3.2339(13) .
Yb5 Sb2 3.3358(9) 1_556
Yb5 Sb2 3.3359(10) .
Yb5 Sb1 3.3960(8) 3_546
Yb5 Mn2 3.640(2) .
Sb1 Zn1 2.9403(19) 5_566
Sb1 Mn1 2.9403(19) 5_566
Sb1 Mn1 2.9403(19) .
Sb1 Yb3 3.1104(5) 5_565
Sb1 Yb3 3.1104(5) 1_556
Sb1 Yb3 3.1104(5) 5_566
Sb1 Yb5 3.3960(8) 7_565
Sb1 Yb5 3.3960(8) 3_556
Sb2 Zn3 2.420(11) .
Sb2 Zn1 2.7170(12) 7_665
Sb2 Mn1 2.7170(12) 7_665
Sb2 Zn1 2.7170(12) 7_664
Sb2 Mn1 2.7170(12) 7_664
Sb2 Yb2 3.1679(13) 7_665
Sb2 Yb1 3.2929(8) 3_556
Sb2 Yb1 3.2929(8) 3
Sb2 Yb5 3.3359(9) 1_554
Sb2 Yb3 3.6275(13) 7_665
Sb3 Mn2 2.6931(12) .
Sb3 Zn2 2.6932(12) 1_554
Sb3 Mn2 2.6932(12) 1_554
Sb3 Yb3 3.2010(13) 3_545
Sb3 Yb5 3.2215(9) 1_554
Sb3 Yb4 3.3613(13) 3_545
Sb4 Zn3 2.596(6) .
Sb4 Zn3 2.596(6) 1_556
Sb4 Zn2 2.806(2) 3_556
Sb4 Mn2 2.806(2) 3_556
Sb4 Yb2 3.1552(9) 3_556
Sb4 Yb2 3.1552(9) 3
Sb4 Yb4 3.1751(9) 1_556
Sb4 Yb1 3.2456(11) 3_556
Sb5 Mn1 2.670(2) .
Sb5 Mn2 2.834(2) .
Sb5 Yb4 3.1614(9) 1_556
Sb5 Yb2 3.1897(8) 1_556
Sb5 Yb3 3.2237(9) 1_556
Mn1 Sb2 2.7170(12) 7_565
Mn1 Sb2 2.7170(12) 7_566
Mn1 Yb3 3.1535(14) 1_556
Mn1 Yb5 3.218(2) 7_565
Mn1 Yb2 3.4917(16) 1_556
Mn2 Sb3 2.6932(12) 1_556
Mn2 Sb4 2.806(2) 3_546
Mn2 Yb2 3.1653(15) 1_556
Mn2 Yb4 3.7442(16) 3_545
Mn2 Yb4 3.7442(16) 3_546
Zn3 Sb4 2.596(6) 1_554
Zn3 Yb2 3.114(11) 3
Zn3 Yb5 3.186(8) 1_554
Zn3 Yb1 3.479(8) 3_556
Zn3 Yb1 3.479(8) 3
